data_1554437
loop_
_publ_author_name
'Kang, On-Yu'
'Park, Seong Jun'
'Ahn, Hyojung'
'Jeong, Kyung Chae'
'Lim, Hwan Jung'

_publ_section_title
;
 Structural assignment of the enol--keto tautomers of one-pot synthesized
 4-hydroxyquinolines/4-quinolones
;
_journal_issue 2
_journal_name_full 'Organic Chemistry Frontiers'
_journal_page_first 183
_journal_paper_doi 10.1039/C8QO00884A
_journal_volume 6
_journal_year 2019
_chemical_formula_sum 'C13 H13 N O4 S'
_chemical_formula_weight 279.30
_chemical_name_systematic 'Methyl 4-hydroxy-7-methoxy-2-(methylthio)quinoline-3-carboxylate'
_space_group_IT_number 14
_space_group_name_Hall '-P 2ybc'
_space_group_name_H-M_alt 'P 1 21/c 1'
_symmetry_cell_setting monoclinic
_symmetry_space_group_name_H-M 'P 1 21/c 1'
_atom_sites_solution_hydrogens geom
_atom_sites_solution_primary direct
_atom_sites_solution_secondary difmap
_audit_creation_method SHELXL-97
_audit_update_record
;
2018-04-18 deposited with the CCDC.
2018-11-28 downloaded from the CCDC.
;
_cell_angle_alpha 90.00
_cell_angle_beta 103.2940(10)
_cell_angle_gamma 90.00
_cell_formula_units_Z 4
_cell_length_a 9.10090(10)
_cell_length_b 17.5658(2)
_cell_length_c 8.18620(10)
_cell_measurement_reflns_used 5040
_cell_measurement_temperature 296(1)
_cell_measurement_theta_max 26.27
_cell_measurement_theta_min 2.32
_cell_volume 1273.61(3)
_computing_cell_refinement 'Bruker SAINT'
_computing_data_collection 'Bruker APEX2'
_computing_data_reduction 'Bruker SAINT'
_computing_molecular_graphics 'Bruker SHELXTL'
_computing_publication_material 'Bruker SHELXTL'
_computing_structure_refinement 'SHELXL-97 (Sheldrick, 2008)'
_computing_structure_solution 'SHELXS-97 (Sheldrick, 2008)'
_diffrn_ambient_temperature 296(1)
_diffrn_measured_fraction_theta_full 0.997
_diffrn_measured_fraction_theta_max 0.997
_diffrn_measurement_device_type 'Bruker APEX-II CCD'
_diffrn_measurement_method '\f and \w scans'
_diffrn_radiation_monochromator graphite
_diffrn_radiation_source 'fine-focus sealed tube'
_diffrn_radiation_type MoK\a
_diffrn_radiation_wavelength 0.71073
_diffrn_reflns_av_R_equivalents 0.0000
_diffrn_reflns_av_sigmaI/netI 0.0203
_diffrn_reflns_limit_h_max 12
_diffrn_reflns_limit_h_min 0
_diffrn_reflns_limit_k_max 0
_diffrn_reflns_limit_k_min -23
_diffrn_reflns_limit_l_max 10
_diffrn_reflns_limit_l_min -10
_diffrn_reflns_number 3202
_diffrn_reflns_theta_full 28.44
_diffrn_reflns_theta_max 28.44
_diffrn_reflns_theta_min 2.30
_exptl_absorpt_coefficient_mu 0.264
_exptl_absorpt_correction_T_max 0.9792
_exptl_absorpt_correction_T_min 0.9299
_exptl_absorpt_correction_type multi-scan
_exptl_absorpt_process_details 'Bruker SADABS'
_exptl_crystal_colour silver
_exptl_crystal_density_diffrn 1.457
_exptl_crystal_density_meas ?
_exptl_crystal_density_method 'not measured'
_exptl_crystal_description block
_exptl_crystal_F_000 584
_exptl_crystal_recrystallization_method 'Re-crystallisation from solvent: Dichloromethane, Methanol'
_exptl_crystal_size_max 0.28
_exptl_crystal_size_mid 0.10
_exptl_crystal_size_min 0.08
_refine_diff_density_max 0.417
_refine_diff_density_min -0.199
_refine_diff_density_rms 0.067
_refine_ls_extinction_method none
_refine_ls_goodness_of_fit_ref 1.079
_refine_ls_hydrogen_treatment refxyz
_refine_ls_matrix_type full
_refine_ls_number_parameters 182
_refine_ls_number_reflns 3202
_refine_ls_number_restraints 0
_refine_ls_restrained_S_all 1.079
_refine_ls_R_factor_all 0.0726
_refine_ls_R_factor_gt 0.0558
_refine_ls_shift/su_max 0.000
_refine_ls_shift/su_mean 0.000
_refine_ls_structure_factor_coef Fsqd
_refine_ls_weighting_details 'calc w=1/[\s^2^(Fo^2^)+(0.0748P)^2^+0.1717P] where P=(Fo^2^+2Fc^2^)/3'
_refine_ls_weighting_scheme calc
_refine_ls_wR_factor_gt 0.1285
_refine_ls_wR_factor_ref 0.1368
_reflns_number_gt 2545
_reflns_number_total 3202
_reflns_threshold_expression >2sigma(I)
_cod_data_source_file c8qo00884a2.cif
_cod_data_source_block 20161124
_cod_depositor_comments
;
The following automatic conversions were performed:

data item '_symmetry_cell_setting' value 'Monoclinic' was changed to
'monoclinic' in accordance with the
/home/saulius/struct/COD-crude-data/automatic-downloads/DataCite-retrospective/RSC/depositions/lib/dictionaries/cif_core.dic
dictionary named 'cif_core.dic' version 2.4.2 last updated on
2011-04-26.

data item '_exptl_crystal_density_meas' value 'none' was changed to
'?' -- the value is perceived as not measured.

Automatic conversion script
Id: cif_fix_values 6909 2019-04-08 15:41:33Z antanas 
;
_cod_original_sg_symbol_H-M P2(1)/c
_cod_database_code 1554437

loop_
_symmetry_equiv_pos_as_xyz
'x, y, z'
'-x, y+1/2, -z+1/2'
'-x, -y, -z'
'x, -y-1/2, z-1/2'

loop_
_atom_site_label
_atom_site_type_symbol
_atom_site_fract_x
_atom_site_fract_y
_atom_site_fract_z
_atom_site_U_iso_or_equiv
_atom_site_adp_type
_atom_site_occupancy
_atom_site_symmetry_multiplicity
_atom_site_calc_flag
_atom_site_refinement_flags
S1 S -0.02015(5) 0.60966(3) 0.22315(7) 0.04765(18) Uani 1 1 d .
O1 O 0.39833(15) 0.94818(7) 0.62089(17) 0.0503(4) Uani 1 1 d .
O2 O 0.47092(15) 0.59323(7) 0.69594(16) 0.0467(3) Uani 1 1 d .
H2 H 0.4609 0.5477 0.6743 0.070 Uiso 1 1 calc R
O3 O 0.33726(17) 0.47459(7) 0.56158(19) 0.0578(4) Uani 1 1 d .
O4 O 0.13296(17) 0.48363(7) 0.35454(19) 0.0570(4) Uani 1 1 d .
N1 N 0.14465(16) 0.72159(8) 0.37744(19) 0.0390(3) Uani 1 1 d .
C1 C 0.13705(19) 0.64734(10) 0.3710(2) 0.0369(4) Uani 1 1 d .
C2 C 0.26287(18) 0.75499(9) 0.4903(2) 0.0344(4) Uani 1 1 d .
C3 C 0.26927(19) 0.83499(10) 0.4936(2) 0.0388(4) Uani 1 1 d .
H3A H 0.1965 0.8633 0.4202 0.047 Uiso 1 1 calc R
C4 C 0.3833(2) 0.87111(10) 0.6056(2) 0.0382(4) Uani 1 1 d .
C5 C 0.4955(2) 0.82884(10) 0.7167(2) 0.0442(4) Uani 1 1 d .
H5A H 0.5724 0.8539 0.7920 0.053 Uiso 1 1 calc R
C6 C 0.49082(19) 0.75154(10) 0.7135(2) 0.0410(4) Uani 1 1 d .
H6A H 0.5652 0.7239 0.7865 0.049 Uiso 1 1 calc R
C7 C 0.37439(18) 0.71259(9) 0.6006(2) 0.0344(4) Uani 1 1 d .
C8 C 0.36370(19) 0.63216(10) 0.5911(2) 0.0360(4) Uani 1 1 d .
C9 C 0.24457(19) 0.59738(10) 0.4755(2) 0.0369(4) Uani 1 1 d .
C10 C 0.2437(2) 0.51416(10) 0.4697(2) 0.0411(4) Uani 1 1 d .
C11 C 0.1318(3) 0.40149(11) 0.3424(3) 0.0642(6) Uani 1 1 d .
H11A H 0.0474 0.3856 0.2556 0.096 Uiso 1 1 calc R
H11B H 0.1234 0.3799 0.4476 0.096 Uiso 1 1 calc R
H11C H 0.2238 0.3845 0.3159 0.096 Uiso 1 1 calc R
C12 C -0.1103(3) 0.69582(13) 0.1328(3) 0.0588(6) Uani 1 1 d .
H12A H -0.198(3) 0.6821(16) 0.057(4) 0.088 Uiso 1 1 d .
H12B H -0.040(3) 0.7246(16) 0.082(3) 0.088 Uiso 1 1 d .
H12C H -0.132(3) 0.7270(17) 0.228(4) 0.088 Uiso 1 1 d .
C13 C 0.2904(2) 0.99431(11) 0.5097(3) 0.0508(5) Uani 1 1 d .
H13A H 0.3133 1.0471 0.5335 0.076 Uiso 1 1 calc R
H13B H 0.1911 0.9834 0.5251 0.076 Uiso 1 1 calc R
H13C H 0.2942 0.9835 0.3958 0.076 Uiso 1 1 calc R

loop_
_atom_site_aniso_label
_atom_site_aniso_U_11
_atom_site_aniso_U_22
_atom_site_aniso_U_33
_atom_site_aniso_U_23
_atom_site_aniso_U_13
_atom_site_aniso_U_12
S1 0.0421(3) 0.0409(3) 0.0526(3) -0.0055(2) -0.0044(2) -0.00681(19)
O1 0.0521(8) 0.0299(6) 0.0589(8) -0.0011(6) -0.0080(6) -0.0015(5)
O2 0.0481(7) 0.0328(6) 0.0513(8) -0.0002(6) -0.0045(6) 0.0060(5)
O3 0.0675(9) 0.0324(6) 0.0632(9) 0.0006(6) -0.0062(7) 0.0030(6)
O4 0.0635(9) 0.0334(7) 0.0636(9) -0.0052(6) -0.0070(7) -0.0051(6)
N1 0.0378(7) 0.0356(7) 0.0403(8) -0.0031(6) 0.0019(6) -0.0010(6)
C1 0.0361(8) 0.0365(9) 0.0363(9) -0.0024(7) 0.0049(7) -0.0019(7)
C2 0.0352(8) 0.0325(8) 0.0343(8) -0.0017(7) 0.0053(6) 0.0003(6)
C3 0.0390(8) 0.0332(8) 0.0395(9) 0.0009(7) -0.0005(7) 0.0027(7)
C4 0.0406(9) 0.0302(8) 0.0416(9) -0.0019(7) 0.0047(7) -0.0012(6)
C5 0.0415(9) 0.0366(9) 0.0483(11) -0.0053(8) -0.0022(8) -0.0013(7)
C6 0.0389(9) 0.0369(8) 0.0415(10) -0.0005(7) -0.0028(7) 0.0029(7)
C7 0.0364(8) 0.0312(8) 0.0346(8) -0.0014(7) 0.0063(7) 0.0007(6)
C8 0.0372(8) 0.0340(8) 0.0355(9) 0.0005(7) 0.0057(7) 0.0017(6)
C9 0.0398(9) 0.0330(8) 0.0372(9) -0.0015(7) 0.0074(7) -0.0007(6)
C10 0.0459(10) 0.0343(8) 0.0426(10) -0.0015(7) 0.0090(8) -0.0027(7)
C11 0.0764(15) 0.0341(10) 0.0752(15) -0.0092(10) 0.0034(12) -0.0122(9)
C12 0.0462(11) 0.0515(12) 0.0667(15) -0.0030(11) -0.0118(10) -0.0004(9)
C13 0.0578(12) 0.0323(8) 0.0566(12) 0.0029(8) 0.0013(9) 0.0027(8)

loop_
_atom_type_symbol
_atom_type_description
_atom_type_scat_dispersion_real
_atom_type_scat_dispersion_imag
_atom_type_scat_source
C C 0.0033 0.0016 'International Tables Vol C Tables 4.2.6.8 and 6.1.1.4'
H H 0.0000 0.0000 'International Tables Vol C Tables 4.2.6.8 and 6.1.1.4'
N N 0.0061 0.0033 'International Tables Vol C Tables 4.2.6.8 and 6.1.1.4'
O O 0.0106 0.0060 'International Tables Vol C Tables 4.2.6.8 and 6.1.1.4'
S S 0.1246 0.1234 'International Tables Vol C Tables 4.2.6.8 and 6.1.1.4'

loop_
_geom_angle_atom_site_label_1
_geom_angle_atom_site_label_2
_geom_angle_atom_site_label_3
_geom_angle
C1 S1 C12 100.75(9)
C4 O1 C13 117.73(14)
C8 O2 H2 109.5
C10 O4 C11 116.43(16)
C1 N1 C2 118.55(15)
N1 C1 C9 124.20(15)
N1 C1 S1 115.24(13)
C9 C1 S1 120.55(13)
N1 C2 C7 122.82(15)
N1 C2 C3 117.44(15)
C7 C2 C3 119.74(15)
C4 C3 C2 119.78(16)
C4 C3 H3A 120.1
C2 C3 H3A 120.1
O1 C4 C3 124.39(16)
O1 C4 C5 114.89(15)
C3 C4 C5 120.72(16)
C6 C5 C4 119.89(16)
C6 C5 H5A 120.1
C4 C5 H5A 120.1
C5 C6 C7 120.82(16)
C5 C6 H6A 119.6
C7 C6 H6A 119.6
C2 C7 C6 119.05(15)
C2 C7 C8 117.55(15)
C6 C7 C8 123.40(15)
O2 C8 C9 123.29(16)
O2 C8 C7 116.50(15)
C9 C8 C7 120.21(16)
C8 C9 C1 116.66(15)
C8 C9 C10 117.00(16)
C1 C9 C10 126.32(16)
O3 C10 O4 121.23(16)
O3 C10 C9 123.62(17)
O4 C10 C9 115.14(16)
O4 C11 H11A 109.5
O4 C11 H11B 109.5
H11A C11 H11B 109.5
O4 C11 H11C 109.5
H11A C11 H11C 109.5
H11B C11 H11C 109.5
S1 C12 H12A 107.4(18)
S1 C12 H12B 109.1(17)
H12A C12 H12B 114(2)
S1 C12 H12C 107.0(16)
H12A C12 H12C 112(2)
H12B C12 H12C 108(2)
O1 C13 H13A 109.5
O1 C13 H13B 109.5
H13A C13 H13B 109.5
O1 C13 H13C 109.5
H13A C13 H13C 109.5
H13B C13 H13C 109.5

loop_
_geom_bond_atom_site_label_1
_geom_bond_atom_site_label_2
_geom_bond_distance
S1 C1 1.7759(17)
S1 C12 1.798(2)
O1 C4 1.363(2)
O1 C13 1.428(2)
O2 C8 1.331(2)
O2 H2 0.8200
O3 C10 1.216(2)
O4 C10 1.325(2)
O4 C11 1.446(2)
N1 C1 1.306(2)
N1 C2 1.378(2)
C1 C9 1.440(2)
C2 C7 1.406(2)
C2 C3 1.407(2)
C3 C4 1.372(2)
C3 H3A 0.9300
C4 C5 1.412(2)
C5 C6 1.359(3)
C5 H5A 0.9300
C6 C7 1.412(2)
C6 H6A 0.9300
C7 C8 1.417(2)
C8 C9 1.405(2)
C9 C10 1.462(2)
C11 H11A 0.9600
C11 H11B 0.9600
C11 H11C 0.9600
C12 H12A 0.92(3)
C12 H12B 0.98(3)
C12 H12C 1.00(3)
C13 H13A 0.9600
C13 H13B 0.9600
C13 H13C 0.9600

loop_
_geom_hbond_atom_site_label_D
_geom_hbond_atom_site_label_H
_geom_hbond_atom_site_label_A
_geom_hbond_distance_DH
_geom_hbond_distance_HA
_geom_hbond_distance_DA
_geom_hbond_angle_DHA
_geom_hbond_site_symmetry_A
O2 H2 O3 0.82 1.81 2.5331(18) 145.7 .
O2 H2 O1 0.82 2.55 3.0554(18) 120.8 2_646

loop_
_geom_torsion_atom_site_label_1
_geom_torsion_atom_site_label_2
_geom_torsion_atom_site_label_3
_geom_torsion_atom_site_label_4
_geom_torsion
C2 N1 C1 C9 0.3(3)
C2 N1 C1 S1 179.43(12)
C12 S1 C1 N1 0.99(18)
C12 S1 C1 C9 -179.80(16)
C1 N1 C2 C7 -1.0(2)
C1 N1 C2 C3 179.41(15)
N1 C2 C3 C4 178.94(16)
C7 C2 C3 C4 -0.7(3)
C13 O1 C4 C3 -1.8(3)
C13 O1 C4 C5 178.67(17)
C2 C3 C4 O1 -178.87(16)
C2 C3 C4 C5 0.7(3)
O1 C4 C5 C6 179.42(16)
C3 C4 C5 C6 -0.1(3)
C4 C5 C6 C7 -0.3(3)
N1 C2 C7 C6 -179.37(16)
C3 C2 C7 C6 0.3(2)
N1 C2 C7 C8 1.0(2)
C3 C2 C7 C8 -179.38(16)
C5 C6 C7 C2 0.3(3)
C5 C6 C7 C8 179.87(17)
C2 C7 C8 O2 179.61(15)
C6 C7 C8 O2 0.0(3)
C2 C7 C8 C9 -0.3(2)
C6 C7 C8 C9 -179.95(16)
O2 C8 C9 C1 179.76(16)
C7 C8 C9 C1 -0.3(2)
O2 C8 C9 C10 -1.7(3)
C7 C8 C9 C10 178.24(16)
N1 C1 C9 C8 0.4(3)
S1 C1 C9 C8 -178.78(13)
N1 C1 C9 C10 -178.02(17)
S1 C1 C9 C10 2.8(2)
C11 O4 C10 O3 -1.2(3)
C11 O4 C10 C9 178.18(18)
C8 C9 C10 O3 1.9(3)
C1 C9 C10 O3 -179.70(18)
C8 C9 C10 O4 -177.46(16)
C1 C9 C10 O4 0.9(3)
